data_7123954
loop_
_publ_author_name
'Atcher, Joan'
'Nagai, Aki'
'Mayer, Peter'
'Maurizot, Victor'
'Tanatani, Aya'
'Huc, Ivan'

_publ_section_title
;
 Aromatic \b-sheet foldamers based on tertiary squaramides
;
_journal_name_full 'Chemical Communications'
_journal_paper_doi 10.1039/C9CC04849A
_journal_year 2019
_chemical_formula_moiety 'C84 H84 N12 O14, 3(C H2 Cl2)'
_chemical_formula_sum 'C87 H90 Cl6 N12 O14'
_chemical_formula_weight 1740.40
_chemical_name_common 220
_space_group_crystal_system triclinic
_space_group_IT_number 2
_space_group_name_Hall '-P 1'
_space_group_name_H-M_alt 'P -1'
_symmetry_space_group_name_Hall '-P 1'
_symmetry_space_group_name_H-M 'P -1'
_atom_sites_solution_hydrogens geom
_audit_block_code C84H84N12O14_CH2Cl2_wv202_huc
_audit_creation_method 'APEX3 v2017.3-0'
_audit_update_record
;
2018-12-17 deposited with the CCDC.    2019-08-05 downloaded from the CCDC.
;
_cell_angle_alpha 89.660(7)
_cell_angle_beta 85.484(6)
_cell_angle_gamma 89.815(7)
_cell_formula_units_Z 2
_cell_length_a 13.973(3)
_cell_length_b 17.045(4)
_cell_length_c 20.872(4)
_cell_measurement_reflns_used 2839
_cell_measurement_temperature 100.(2)
_cell_measurement_theta_max 24.8743
_cell_measurement_theta_min 2.6291
_cell_volume 4955.5(18)
_computing_cell_refinement 'SAINT V8.38A (Bruker AXS Inc., 2017)'
_computing_data_collection 'APEX3 v2016.5-0, Bruker AXS (2016)'
_computing_data_reduction 'SAINT V8.38A (Bruker AXS Inc., 2017)'
_computing_molecular_graphics 'shelXle (C.B. Huebschle, rev 833)'
_computing_structure_refinement 'SHELXL-2016/6 (Sheldrick, 2016)'
_computing_structure_solution 'SHELXT 2014/5 (Sheldrick, 2014)'
_diffrn_ambient_temperature 100.(2)
_diffrn_detector_area_resol_mean 7.3910
_diffrn_measured_fraction_theta_full 0.992
_diffrn_measured_fraction_theta_max 0.992
_diffrn_measurement_device 'fixed-chi three-circle diffractometer'
_diffrn_measurement_device_type 'Bruker D8 Venture TXS'
_diffrn_measurement_method 'mix of phi and omega scans'
_diffrn_radiation_monochromator 'focusing mirrors'
_diffrn_radiation_type MoK\a
_diffrn_radiation_wavelength 0.71073
_diffrn_reflns_av_R_equivalents 0.1091
_diffrn_reflns_av_unetI/netI 0.1791
_diffrn_reflns_Laue_measured_fraction_full 0.992
_diffrn_reflns_Laue_measured_fraction_max 0.992
_diffrn_reflns_limit_h_max 16
_diffrn_reflns_limit_h_min -16
_diffrn_reflns_limit_k_max 20
_diffrn_reflns_limit_k_min -20
_diffrn_reflns_limit_l_max 24
_diffrn_reflns_limit_l_min -24
_diffrn_reflns_number 17359
_diffrn_reflns_point_group_measured_fraction_full 0.992
_diffrn_reflns_point_group_measured_fraction_max 0.992
_diffrn_reflns_theta_full 25.025
_diffrn_reflns_theta_max 25.025
_diffrn_reflns_theta_min 3.157
_diffrn_source 'rotating anode (TXS)'
_diffrn_source_current 50
_diffrn_source_power 2.5
_diffrn_source_type 'Bruker TXS'
_diffrn_source_voltage 50
_exptl_absorpt_coefficient_mu 0.235
_exptl_absorpt_correction_T_max 0.99
_exptl_absorpt_correction_T_min 0.86
_exptl_absorpt_correction_type multi-scan
_exptl_absorpt_process_details
;
SADABS-2016/2 - Bruker AXS area detector scaling and absorption correction
;
_exptl_crystal_colour yellow
_exptl_crystal_density_diffrn 1.166
_exptl_crystal_density_method 'not measured'
_exptl_crystal_description block
_exptl_crystal_F_000 1820
_exptl_crystal_size_max 0.090
_exptl_crystal_size_mid 0.050
_exptl_crystal_size_min 0.040
_platon_squeeze_details
;
;
_refine_diff_density_max 0.453
_refine_diff_density_min -0.514
_refine_diff_density_rms 0.081
_refine_ls_extinction_method none
_refine_ls_goodness_of_fit_ref 0.938
_refine_ls_hydrogen_treatment constr
_refine_ls_matrix_type full
_refine_ls_number_parameters 1073
_refine_ls_number_reflns 17359
_refine_ls_number_restraints 0
_refine_ls_restrained_S_all 0.938
_refine_ls_R_factor_all 0.1826
_refine_ls_R_factor_gt 0.0897
_refine_ls_shift/su_max 0.000
_refine_ls_shift/su_mean 0.000
_refine_ls_structure_factor_coef Fsqd
_refine_ls_weighting_details 'w=1/[\s^2^(Fo^2^)+(0.1361P)^2^] where P=(Fo^2^+2Fc^2^)/3'
_refine_ls_weighting_scheme calc
_refine_ls_wR_factor_gt 0.2309
_refine_ls_wR_factor_ref 0.2633
_reflns_Friedel_coverage 0.000
_reflns_number_gt 7507
_reflns_number_total 17359
_reflns_threshold_expression 'I > 2\s(I)'
_cod_data_source_file c9cc04849a2.cif
_cod_data_source_block wv202
_cod_depositor_comments
;
The following automatic conversions were performed:

'_exptl_absorpt_correction_type' value 'Multi-Scan' changed to
'multi-scan' according to
/home/data/users/saulius/crontab/automatic-downloads/rss-feeds/RSC/lib/dictionaries/cif_core.dic
dictionary named 'cif_core.dic' version 2.4.2 from 2011-04-26.

Automatic conversion script
Id: cif_fix_values 4973 2017-02-22 13:04:09Z antanas 
;
_cod_original_cell_volume 4955.5(17)
_cod_database_code 7123954
_shelx_estimated_absorpt_t_min 0.979
_shelx_estimated_absorpt_t_max 0.991
_shelx_space_group_comment
;
The symmetry employed for this shelxl refinement is uniquely defined
by the following loop, which should always be used as a source of
symmetry information in preference to the above space-group names.
They are only intended as comments.
;

loop_
_space_group_symop_operation_xyz
'x, y, z'
'-x, -y, -z'

loop_
_atom_site_label
_atom_site_type_symbol
_atom_site_fract_x
_atom_site_fract_y
_atom_site_fract_z
_atom_site_U_iso_or_equiv
_atom_site_adp_type
_atom_site_occupancy
_atom_site_site_symmetry_order
_atom_site_calc_flag
_atom_site_refinement_flags_posn
_atom_site_refinement_flags_adp
_atom_site_refinement_flags_occupancy
_atom_site_disorder_assembly
_atom_site_disorder_group
Cl1 Cl 0.66810(11) 0.53373(9) -0.02038(7) 0.0430(4) Uani 1 1 d . . . . .
Cl2 Cl 0.68274(13) 0.37410(10) 0.02957(8) 0.0543(5) Uani 1 1 d . . . . .
Cl3 Cl 0.05074(16) 0.32408(14) 0.23663(11) 0.0842(7) Uani 1 1 d . . . . .
Cl4 Cl -0.10470(16) 0.24617(14) 0.17763(12) 0.0906(7) Uani 1 1 d . . . . .
Cl5 Cl 0.28966(17) 0.10473(16) 0.80670(11) 0.0936(8) Uani 1 1 d . . . . .
Cl6 Cl 0.3612(2) 0.07254(15) 0.67627(12) 0.1078(9) Uani 1 1 d . . . . .
O1 O -0.0538(3) 0.4082(3) 1.04816(17) 0.0406(10) Uani 1 1 d . . . . .
O2 O 0.1592(3) 0.3286(2) 1.04882(17) 0.0326(9) Uani 1 1 d . . . . .
O3 O 0.2558(3) 0.5494(2) 0.67308(17) 0.0370(10) Uani 1 1 d . . . . .
O4 O 0.3450(3) 0.3153(2) 0.67624(18) 0.0467(11) Uani 1 1 d . . . . .
O5 O 0.4711(3) 0.2240(2) 0.46841(16) 0.0340(10) Uani 1 1 d . . . . .
O6 O 0.5640(3) 0.3019(2) 0.25251(16) 0.0329(9) Uani 1 1 d . . . . .
O7 O 0.5276(2) 0.5622(2) 0.12826(17) 0.0277(9) Uani 1 1 d . . . . .
O10 O 0.1890(3) 0.7447(2) 0.31146(19) 0.0420(11) Uani 1 1 d . . . . .
O11 O 0.2998(3) 0.6014(2) 0.16159(17) 0.0342(10) Uani 1 1 d . . . . .
O12 O 0.3069(3) 0.3266(2) 0.23011(16) 0.0322(9) Uani 1 1 d . . . . .
O13 O 0.2529(3) 0.1531(2) 0.40753(18) 0.0455(11) Uani 1 1 d . . . . .
O14 O 0.1134(3) 0.1929(2) 0.64258(18) 0.0422(11) Uani 1 1 d . . . . .
N1 N -0.0292(3) 0.4217(3) 0.8909(2) 0.0326(12) Uani 1 1 d . . . . .
N2 N 0.1998(3) 0.3634(3) 0.89512(19) 0.0277(11) Uani 1 1 d . . . . .
N3 N 0.3258(3) 0.4222(3) 0.61244(19) 0.0271(11) Uani 1 1 d . . . . .
H3 H 0.302075 0.470086 0.612150 0.032 Uiso 1 1 calc R U . . .
N4 N 0.3784(3) 0.4522(3) 0.51031(19) 0.0260(11) Uani 1 1 d . . . . .
N5 N 0.4784(3) 0.5308(2) 0.2948(2) 0.0239(10) Uani 1 1 d . . . . .
N6 N 0.4999(3) 0.6469(3) 0.2131(2) 0.0280(11) Uani 1 1 d . . . . .
H6 H 0.502002 0.647246 0.255104 0.034 Uiso 1 1 calc R U . . .
N9 N 0.2330(3) 0.6033(3) 0.2649(2) 0.0341(12) Uani 1 1 d . . . . .
H9 H 0.209687 0.635532 0.295036 0.041 Uiso 1 1 calc R U . . .
N10 N 0.2059(3) 0.5133(3) 0.3437(2) 0.0256(10) Uani 1 1 d . . . . .
N11 N 0.1464(3) 0.3368(3) 0.5221(2) 0.0277(11) Uani 1 1 d . . . . .
N12 N 0.0765(3) 0.3235(3) 0.6388(2) 0.0322(11) Uani 1 1 d . . . . .
H12 H 0.074463 0.362307 0.610959 0.039 Uiso 1 1 calc R U . . .
C1 C 0.0287(4) 0.4006(3) 0.9364(2) 0.0297(13) Uani 1 1 d . . . . .
C2 C 0.0116(4) 0.3917(3) 1.0076(3) 0.0315(14) Uani 1 1 d . . . . .
C3 C 0.1108(4) 0.3581(3) 1.0078(3) 0.0296(13) Uani 1 1 d . . . . .
C4 C 0.1237(3) 0.3725(3) 0.9381(2) 0.0231(12) Uani 1 1 d . . . . .
C5 C 0.2783(4) 0.3115(4) 0.9090(3) 0.0384(15) Uani 1 1 d . . . . .
H5A H 0.286534 0.271232 0.875643 0.058 Uiso 1 1 calc R U . . .
H5B H 0.263652 0.286227 0.950917 0.058 Uiso 1 1 calc R U . . .
H5C H 0.337570 0.341868 0.909763 0.058 Uiso 1 1 calc R U . . .
C6 C 0.2136(4) 0.4135(4) 0.8392(2) 0.0291(14) Uani 1 1 d . . . . .
C7 C 0.1881(4) 0.4908(3) 0.8409(3) 0.0282(13) Uani 1 1 d . . . . .
H7 H 0.161004 0.512654 0.879980 0.034 Uiso 1 1 calc R U . . .
C8 C 0.2008(4) 0.5386(4) 0.7862(3) 0.0322(14) Uani 1 1 d . . . . .
H8 H 0.182028 0.592165 0.787783 0.039 Uiso 1 1 calc R U . . .
C9 C 0.2421(4) 0.5056(3) 0.7290(3) 0.0316(14) Uani 1 1 d . . . . .
C10 C 0.2710(4) 0.4269(3) 0.7269(2) 0.0253(13) Uani 1 1 d . . . . .
C11 C 0.2546(4) 0.3820(3) 0.7818(2) 0.0284(13) Uani 1 1 d . . . . .
H11 H 0.271732 0.328021 0.780596 0.034 Uiso 1 1 calc R U . . .
C12 C 0.2283(5) 0.6312(4) 0.6734(3) 0.0444(16) Uani 1 1 d . . . . .
H12A H 0.246952 0.654704 0.631290 0.067 Uiso 1 1 calc R U . . .
H12B H 0.260745 0.658797 0.706589 0.067 Uiso 1 1 calc R U . . .
H12C H 0.158658 0.635699 0.682519 0.067 Uiso 1 1 calc R U . . .
C13 C 0.3168(4) 0.3836(3) 0.6695(2) 0.0292(13) Uani 1 1 d . . . . .
C14 C 0.3687(4) 0.3944(3) 0.5535(2) 0.0280(13) Uani 1 1 d . . . . .
C15 C 0.3951(4) 0.3161(3) 0.5438(3) 0.0292(13) Uani 1 1 d . . . . .
H15 H 0.383829 0.277785 0.576779 0.035 Uiso 1 1 calc R U . . .
C16 C 0.4377(4) 0.2968(3) 0.4850(3) 0.0278(13) Uani 1 1 d . . . . .
C17 C 0.4510(4) 0.3548(3) 0.4347(2) 0.0232(12) Uani 1 1 d . . . . .
C18 C 0.4902(4) 0.3362(3) 0.3728(2) 0.0265(13) Uani 1 1 d . . . . .
H18 H 0.510720 0.284092 0.363203 0.032 Uiso 1 1 calc R U . . .
C19 C 0.4989(4) 0.3929(3) 0.3260(2) 0.0254(13) Uani 1 1 d . . . . .
C20 C 0.5377(4) 0.3775(3) 0.2617(2) 0.0249(13) Uani 1 1 d . . . . .
C21 C 0.5434(4) 0.4341(3) 0.2169(2) 0.0242(12) Uani 1 1 d . . . . .
H21 H 0.567119 0.423541 0.173892 0.029 Uiso 1 1 calc R U . . .
C22 C 0.5126(4) 0.5111(3) 0.2361(2) 0.0236(12) Uani 1 1 d . . . . .
C23 C 0.4699(4) 0.4722(3) 0.3406(2) 0.0229(12) Uani 1 1 d . . . . .
C24 C 0.4296(3) 0.4925(3) 0.4033(2) 0.0223(12) Uani 1 1 d . . . . .
C25 C 0.4197(4) 0.4321(3) 0.4493(2) 0.0247(13) Uani 1 1 d . . . . .
C26 C 0.3990(4) 0.5749(3) 0.4191(3) 0.0309(14) Uani 1 1 d . . . . .
H26A H 0.415328 0.587473 0.462704 0.046 Uiso 1 1 calc R U . . .
H26B H 0.329517 0.579890 0.416680 0.046 Uiso 1 1 calc R U . . .
H26C H 0.432238 0.611169 0.388377 0.046 Uiso 1 1 calc R U . . .
C31 C 0.6081(4) 0.2773(3) 0.1918(3) 0.0325(14) Uani 1 1 d . . . . .
H31A H 0.671918 0.302179 0.183868 0.039 Uiso 1 1 calc R U . . .
H31B H 0.568037 0.293502 0.156936 0.039 Uiso 1 1 calc R U . . .
C32 C 0.6190(5) 0.1890(4) 0.1923(3) 0.0505(18) Uani 1 1 d . . . . .
H32 H 0.553013 0.166171 0.197802 0.061 Uiso 1 1 calc R U . . .
C33 C 0.6735(6) 0.1600(4) 0.2484(4) 0.068(2) Uani 1 1 d . . . . .
H33A H 0.677413 0.102587 0.247415 0.103 Uiso 1 1 calc R U . . .
H33B H 0.639684 0.176685 0.288939 0.103 Uiso 1 1 calc R U . . .
H33C H 0.738399 0.182009 0.244748 0.103 Uiso 1 1 calc R U . . .
C34 C 0.6624(6) 0.1648(5) 0.1282(3) 0.066(2) Uani 1 1 d . . . . .
H34A H 0.670541 0.107646 0.127452 0.099 Uiso 1 1 calc R U . . .
H34B H 0.725051 0.189988 0.119715 0.099 Uiso 1 1 calc R U . . .
H34C H 0.620119 0.180649 0.095068 0.099 Uiso 1 1 calc R U . . .
C35 C 0.5135(4) 0.5758(3) 0.1864(3) 0.0266(13) Uani 1 1 d . . . . .
C36 C 0.4832(4) 0.7204(3) 0.1863(3) 0.0289(13) Uani 1 1 d . . . . .
C37 C 0.4816(4) 0.7340(3) 0.1205(3) 0.0319(14) Uani 1 1 d . . . . .
H37 H 0.494459 0.692435 0.090926 0.038 Uiso 1 1 calc R U . . .
C38 C 0.4613(4) 0.8077(3) 0.0988(3) 0.0403(16) Uani 1 1 d . . . . .
H38 H 0.460930 0.816661 0.053870 0.048 Uiso 1 1 calc R U . . .
C39 C 0.4415(5) 0.8687(3) 0.1399(3) 0.0443(17) Uani 1 1 d . . . . .
C40 C 0.4461(4) 0.8547(3) 0.2049(3) 0.0421(16) Uani 1 1 d . . . . .
H40 H 0.434444 0.896554 0.234381 0.051 Uiso 1 1 calc R U . . .
C41 C 0.4671(4) 0.7825(3) 0.2273(3) 0.0392(15) Uani 1 1 d . . . . .
H41 H 0.470658 0.774664 0.272160 0.047 Uiso 1 1 calc R U . . .
C48 C 0.2248(5) 0.8285(4) 0.1238(3) 0.0492(18) Uani 1 1 d . . . . .
C49 C 0.2440(4) 0.7506(4) 0.1368(3) 0.0410(16) Uani 1 1 d . . . . .
H49 H 0.264856 0.716579 0.102555 0.049 Uiso 1 1 calc R U . . .
C50 C 0.2332(4) 0.7211(4) 0.1996(3) 0.0368(15) Uani 1 1 d . . . . .
C51 C 0.1997(4) 0.7744(4) 0.2502(3) 0.0378(15) Uani 1 1 d . . . . .
C52 C 0.1803(4) 0.8519(4) 0.2352(3) 0.0433(16) Uani 1 1 d . . . . .
H52 H 0.157595 0.886787 0.268373 0.052 Uiso 1 1 calc R U . . .
C53 C 0.1936(5) 0.8786(4) 0.1732(4) 0.0537(19) Uani 1 1 d . . . . .
H53 H 0.181286 0.932192 0.163884 0.064 Uiso 1 1 calc R U . . .
C54 C 0.1398(5) 0.7917(4) 0.3597(3) 0.0534(19) Uani 1 1 d . . . . .
H54A H 0.125119 0.759925 0.398475 0.080 Uiso 1 1 calc R U . . .
H54B H 0.079908 0.811398 0.343965 0.080 Uiso 1 1 calc R U . . .
H54C H 0.180377 0.835982 0.369732 0.080 Uiso 1 1 calc R U . . .
C55 C 0.2592(4) 0.6376(3) 0.2066(3) 0.0312(14) Uani 1 1 d . . . . .
C56 C 0.2380(4) 0.5251(3) 0.2834(3) 0.0287(13) Uani 1 1 d . . . . .
C57 C 0.2730(4) 0.4641(3) 0.2398(3) 0.0270(13) Uani 1 1 d . . . . .
H57 H 0.293709 0.475404 0.196307 0.032 Uiso 1 1 calc R U . . .
C58 C 0.2751(4) 0.3904(3) 0.2635(2) 0.0246(13) Uani 1 1 d . . . . .
C59 C 0.2435(4) 0.3732(3) 0.3299(2) 0.0253(13) Uani 1 1 d . . . . .
C60 C 0.2489(4) 0.2992(3) 0.3550(3) 0.0316(14) Uani 1 1 d . . . . .
H60 H 0.274200 0.257280 0.329027 0.038 Uiso 1 1 calc R U . . .
C61 C 0.2165(4) 0.2857(3) 0.4200(2) 0.0271(13) Uani 1 1 d . . . . .
C62 C 0.2193(4) 0.2109(4) 0.4473(3) 0.0382(15) Uani 1 1 d . . . . .
C63 C 0.1858(4) 0.1992(4) 0.5115(3) 0.0370(15) Uani 1 1 d . . . . .
H63 H 0.186836 0.149069 0.531601 0.044 Uiso 1 1 calc R U . . .
C64 C 0.1505(4) 0.2665(3) 0.5445(3) 0.0285(13) Uani 1 1 d . . . . .
C65 C 0.1795(4) 0.3486(3) 0.4584(2) 0.0269(13) Uani 1 1 d . . . . .
C66 C 0.1759(4) 0.4248(3) 0.4330(3) 0.0287(13) Uani 1 1 d . . . . .
C67 C 0.2091(4) 0.4381(3) 0.3683(2) 0.0276(13) Uani 1 1 d . . . . .
C68 C 0.1394(4) 0.4925(3) 0.4749(3) 0.0342(14) Uani 1 1 d . . . . .
H68A H 0.112018 0.532910 0.448116 0.051 Uiso 1 1 calc R U . . .
H68B H 0.192671 0.514782 0.496553 0.051 Uiso 1 1 calc R U . . .
H68C H 0.089867 0.473534 0.507061 0.051 Uiso 1 1 calc R U . . .
C69 C 0.3320(4) 0.3347(3) 0.1627(2) 0.0324(14) Uani 1 1 d . . . . .
H69A H 0.384656 0.373031 0.154790 0.039 Uiso 1 1 calc R U . . .
H69B H 0.275939 0.353409 0.140625 0.039 Uiso 1 1 calc R U . . .
C70 C 0.3635(4) 0.2551(3) 0.1377(3) 0.0335(14) Uani 1 1 d . . . . .
H70 H 0.415428 0.235534 0.164085 0.040 Uiso 1 1 calc R U . . .
C71 C 0.4051(4) 0.2625(4) 0.0684(3) 0.0425(16) Uani 1 1 d . . . . .
H71A H 0.427825 0.211027 0.052849 0.064 Uiso 1 1 calc R U . . .
H71B H 0.458889 0.299419 0.065950 0.064 Uiso 1 1 calc R U . . .
H71C H 0.355386 0.281792 0.041583 0.064 Uiso 1 1 calc R U . . .
C72 C 0.2807(5) 0.1964(4) 0.1446(3) 0.0435(16) Uani 1 1 d . . . . .
H72A H 0.304990 0.143720 0.133977 0.065 Uiso 1 1 calc R U . . .
H72B H 0.232059 0.211162 0.115332 0.065 Uiso 1 1 calc R U . . .
H72C H 0.251861 0.196796 0.188974 0.065 Uiso 1 1 calc R U . . .
C77 C 0.1110(4) 0.2562(4) 0.6143(3) 0.0297(13) Uani 1 1 d . . . . .
C78 C 0.0421(4) 0.3427(3) 0.7037(2) 0.0286(13) Uani 1 1 d . . . . .
C79 C 0.0109(4) 0.4200(4) 0.7135(3) 0.0315(14) Uani 1 1 d . . . . .
H79 H 0.008181 0.454896 0.678071 0.038 Uiso 1 1 calc R U . . .
C80 C -0.0157(4) 0.4450(3) 0.7743(3) 0.0307(14) Uani 1 1 d . . . . .
H80 H -0.039334 0.496889 0.780974 0.037 Uiso 1 1 calc R U . . .
C81 C -0.0084(4) 0.3950(3) 0.8265(3) 0.0293(14) Uani 1 1 d . . . . .
C82 C 0.0183(4) 0.3172(4) 0.8165(3) 0.0313(14) Uani 1 1 d . . . . .
H82 H 0.019120 0.282183 0.852048 0.038 Uiso 1 1 calc R U . . .
C83 C 0.0440(4) 0.2901(3) 0.7544(2) 0.0292(13) Uani 1 1 d . . . . .
H83 H 0.062381 0.236992 0.747127 0.035 Uiso 1 1 calc R U . . .
C84 C -0.1160(4) 0.4691(4) 0.9072(3) 0.0428(16) Uani 1 1 d . . . . .
H84A H -0.170941 0.444836 0.888653 0.064 Uiso 1 1 calc R U . . .
H84B H -0.106475 0.522183 0.889656 0.064 Uiso 1 1 calc R U . . .
H84C H -0.128256 0.471644 0.953984 0.064 Uiso 1 1 calc R U . . .
C85 C 0.6083(4) 0.4439(4) -0.0046(3) 0.0519(18) Uani 1 1 d . . . . .
H85A H 0.586748 0.423036 -0.045229 0.062 Uiso 1 1 calc R U . . .
H85B H 0.550617 0.453091 0.025116 0.062 Uiso 1 1 calc R U . . .
C86 C 0.0079(5) 0.2886(6) 0.1652(3) 0.081(3) Uani 1 1 d . . . . .
H86A H 0.004839 0.332431 0.134121 0.098 Uiso 1 1 calc R U . . .
H86B H 0.053753 0.249161 0.146067 0.098 Uiso 1 1 calc R U . . .
C87 C 0.2938(6) 0.1385(5) 0.7273(4) 0.073(2) Uani 1 1 d . . . . .
H87A H 0.323733 0.191097 0.724247 0.087 Uiso 1 1 calc R U . . .
H87B H 0.227810 0.143115 0.713547 0.087 Uiso 1 1 calc R U . . .
C27 C 0.4845(5) 0.1691(4) 0.5187(3) 0.0481(17) Uiso 0.544(8) 1 d . . P A 1
H27A H 0.496666 0.115924 0.501012 0.058 Uiso 0.544(8) 1 calc R U P A 1
H27B H 0.426965 0.167248 0.549543 0.058 Uiso 0.544(8) 1 calc R U P A 1
C28 C 0.5781(8) 0.2004(7) 0.5542(5) 0.044(3) Uiso 0.544(8) 1 d . . P A 1
H28 H 0.558374 0.248610 0.579006 0.053 Uiso 0.544(8) 1 calc R U P A 1
C29 C 0.6044(9) 0.1366(7) 0.6023(6) 0.057(4) Uiso 0.544(8) 1 d . . P A 1
H29A H 0.654306 0.156468 0.628380 0.085 Uiso 0.544(8) 1 calc R U P A 1
H29B H 0.628263 0.090005 0.578834 0.085 Uiso 0.544(8) 1 calc R U P A 1
H29C H 0.547319 0.122816 0.630383 0.085 Uiso 0.544(8) 1 calc R U P A 1
C30 C 0.6619(10) 0.2212(8) 0.5081(7) 0.067(4) Uiso 0.544(8) 1 d . . P A 1
H30A H 0.705962 0.254911 0.529641 0.100 Uiso 0.544(8) 1 calc R U P A 1
H30B H 0.639132 0.249016 0.471021 0.100 Uiso 0.544(8) 1 calc R U P A 1
H30C H 0.695461 0.173114 0.493645 0.100 Uiso 0.544(8) 1 calc R U P A 1
C27B C 0.4845(5) 0.1691(4) 0.5187(3) 0.0481(17) Uiso 0.456(8) 1 d . . P A 2
H27C H 0.516182 0.195735 0.553346 0.058 Uiso 0.456(8) 1 calc R U P A 2
H27D H 0.421050 0.150431 0.536977 0.058 Uiso 0.456(8) 1 calc R U P A 2
C28B C 0.5408(10) 0.1038(9) 0.4972(7) 0.052(4) Uiso 0.456(8) 1 d . . P A 2
H28B H 0.539920 0.065100 0.533378 0.062 Uiso 0.456(8) 1 calc R U P A 2
C29B C 0.6447(13) 0.1333(11) 0.4844(9) 0.076(6) Uiso 0.456(8) 1 d . . P A 2
H29D H 0.689407 0.091627 0.494826 0.113 Uiso 0.456(8) 1 calc R U P A 2
H29E H 0.654224 0.179179 0.511247 0.113 Uiso 0.456(8) 1 calc R U P A 2
H29F H 0.656429 0.147956 0.438985 0.113 Uiso 0.456(8) 1 calc R U P A 2
C30B C 0.5098(15) 0.0601(12) 0.4373(10) 0.097(7) Uiso 0.456(8) 1 d . . P A 2
H30D H 0.526599 0.004372 0.440502 0.145 Uiso 0.456(8) 1 calc R U P A 2
H30E H 0.542936 0.082686 0.398447 0.145 Uiso 0.456(8) 1 calc R U P A 2
H30F H 0.440269 0.065410 0.435240 0.145 Uiso 0.456(8) 1 calc R U P A 2
C73 C 0.2791(9) 0.0737(7) 0.4347(6) 0.038(3) Uiso 0.512(8) 1 d . . P B 1
H73A H 0.326159 0.079654 0.467446 0.046 Uiso 0.512(8) 1 calc R U P B 1
H73B H 0.221395 0.046932 0.454716 0.046 Uiso 0.512(8) 1 calc R U P B 1
C74 C 0.3209(9) 0.0296(8) 0.3795(6) 0.049(4) Uiso 0.512(8) 1 d . . P B 1
H74 H 0.331213 -0.025606 0.394082 0.059 Uiso 0.512(8) 1 calc R U P B 1
C75 C 0.2585(15) 0.0266(11) 0.3213(9) 0.073(5) Uiso 0.512(8) 1 d . . P B 1
H75A H 0.276965 -0.019135 0.294807 0.109 Uiso 0.512(8) 1 calc R U P B 1
H75B H 0.268476 0.074512 0.295475 0.109 Uiso 0.512(8) 1 calc R U P B 1
H75C H 0.190619 0.022501 0.336744 0.109 Uiso 0.512(8) 1 calc R U P B 1
C76 C 0.4171(10) 0.0622(9) 0.3549(7) 0.067(5) Uiso 0.512(8) 1 d . . P B 1
H76A H 0.440609 0.034219 0.315863 0.100 Uiso 0.512(8) 1 calc R U P B 1
H76B H 0.462822 0.055563 0.387759 0.100 Uiso 0.512(8) 1 calc R U P B 1
H76C H 0.410321 0.118156 0.344966 0.100 Uiso 0.512(8) 1 calc R U P B 1
C73B C 0.2174(10) 0.0757(7) 0.4148(6) 0.041(4) Uiso 0.488(8) 1 d . . P B 2
H73C H 0.150797 0.077012 0.434796 0.049 Uiso 0.488(8) 1 calc R U P B 2
H73D H 0.257253 0.045691 0.443657 0.049 Uiso 0.488(8) 1 calc R U P B 2
C74B C 0.2195(11) 0.0332(10) 0.3468(7) 0.050(4) Uiso 0.488(8) 1 d . . P B 2
H74B H 0.203557 -0.023530 0.353696 0.059 Uiso 0.488(8) 1 calc R U P B 2
C75B C 0.1362(12) 0.0743(10) 0.3118(8) 0.082(6) Uiso 0.488(8) 1 d . . P B 2
H75D H 0.129980 0.049052 0.270278 0.123 Uiso 0.488(8) 1 calc R U P B 2
H75E H 0.151313 0.129936 0.304926 0.123 Uiso 0.488(8) 1 calc R U P B 2
H75F H 0.075630 0.069302 0.338566 0.123 Uiso 0.488(8) 1 calc R U P B 2
C76B C 0.3204(10) 0.0402(8) 0.3076(6) 0.043(4) Uiso 0.488(8) 1 d . . P B 2
H76D H 0.316662 0.017762 0.264714 0.065 Uiso 0.488(8) 1 calc R U P B 2
H76E H 0.368628 0.011535 0.330205 0.065 Uiso 0.488(8) 1 calc R U P B 2
H76F H 0.338661 0.095548 0.303463 0.065 Uiso 0.488(8) 1 calc R U P B 2
O8 O 0.4411(9) 1.0809(6) 0.0136(5) 0.062(3) Uiso 0.527(16) 1 d . . P C 3
O9 O 0.2635(9) 0.9958(6) -0.0550(5) 0.057(3) Uiso 0.527(16) 1 d . . P C 3
N7 N 0.4330(10) 0.9489(8) 0.1234(6) 0.039(4) Uiso 0.527(16) 1 d . . P C 3
N8 N 0.2489(11) 0.8687(10) 0.0585(6) 0.045(4) Uiso 0.527(16) 1 d . . P C 3
C42 C 0.5009(12) 1.0061(9) 0.1416(8) 0.046(4) Uiso 0.527(16) 1 d . . P C 3
H42A H 0.531767 0.987160 0.179338 0.069 Uiso 0.527(16) 1 calc R U P C 3
H42B H 0.549665 1.014668 0.105942 0.069 Uiso 0.527(16) 1 calc R U P C 3
H42C H 0.467434 1.055620 0.152015 0.069 Uiso 0.527(16) 1 calc R U P C 3
C43 C 0.3793(11) 0.9599(7) 0.0723(7) 0.024(4) Uiso 0.527(16) 1 d . . P C 3
C44 C 0.3850(11) 1.0234(7) 0.0245(6) 0.036(4) Uiso 0.527(16) 1 d . . P C 3
C45 C 0.3057(14) 0.9833(10) -0.0088(7) 0.041(4) Uiso 0.527(16) 1 d . . P C 3
C46 C 0.3038(16) 0.9256(11) 0.0470(8) 0.037(5) Uiso 0.527(16) 1 d . . P C 3
C47 C 0.1735(11) 0.8390(10) 0.0151(7) 0.053(4) Uiso 0.527(16) 1 d . . P C 3
H47A H 0.192408 0.787076 -0.001477 0.080 Uiso 0.527(16) 1 calc R U P C 3
H47B H 0.168671 0.875556 -0.020980 0.080 Uiso 0.527(16) 1 calc R U P C 3
H47C H 0.111106 0.835379 0.039864 0.080 Uiso 0.527(16) 1 calc R U P C 3
O8B O 0.3936(10) 1.0741(6) -0.0019(5) 0.052(3) Uiso 0.473(16) 1 d . . P C 4
O9B O 0.2124(10) 0.9740(7) -0.0568(5) 0.061(4) Uiso 0.473(16) 1 d . . P C 4
N7B N 0.4108(11) 0.9435(8) 0.1087(8) 0.033(4) Uiso 0.473(16) 1 d . . P C 4
N8B N 0.2263(11) 0.8452(9) 0.0561(7) 0.042(5) Uiso 0.473(16) 1 d . . P C 4
C42B C 0.4716(16) 1.0124(13) 0.1273(10) 0.067(6) Uiso 0.473(16) 1 d . . P C 4
H42D H 0.511289 0.996159 0.161739 0.100 Uiso 0.473(16) 1 calc R U P C 4
H42E H 0.513111 1.029550 0.089831 0.100 Uiso 0.473(16) 1 calc R U P C 4
H42F H 0.429558 1.055726 0.142265 0.100 Uiso 0.473(16) 1 calc R U P C 4
C43B C 0.3457(18) 0.9498(12) 0.0596(8) 0.040(5) Uiso 0.473(16) 1 d . . P C 4
C44B C 0.3421(14) 1.0112(9) 0.0091(7) 0.036(4) Uiso 0.473(16) 1 d . . P C 4
C45B C 0.2668(17) 0.9687(12) -0.0101(10) 0.063(7) Uiso 0.473(16) 1 d . . P C 4
C46B C 0.2772(15) 0.9122(12) 0.0379(8) 0.041(6) Uiso 0.473(16) 1 d . . P C 4
C47B C 0.1659(13) 0.8044(13) 0.0102(9) 0.061(5) Uiso 0.473(16) 1 d . . P C 4
H47D H 0.173651 0.747546 0.014513 0.091 Uiso 0.473(16) 1 calc R U P C 4
H47E H 0.186200 0.820611 -0.033891 0.091 Uiso 0.473(16) 1 calc R U P C 4
H47F H 0.098287 0.818541 0.020079 0.091 Uiso 0.473(16) 1 calc R U P C 4

loop_
_atom_site_aniso_label
_atom_site_aniso_U_11
_atom_site_aniso_U_22
_atom_site_aniso_U_33
_atom_site_aniso_U_23
_atom_site_aniso_U_13
_atom_site_aniso_U_12
Cl1 0.0449(10) 0.0359(9) 0.0473(10) -0.0014(7) 0.0021(7) -0.0015(7)
Cl2 0.0608(11) 0.0557(11) 0.0454(10) 0.0167(8) -0.0006(8) 0.0095(9)
Cl3 0.0750(15) 0.0951(16) 0.0868(16) 0.0054(13) -0.0340(12) -0.0158(13)
Cl4 0.0683(14) 0.0888(16) 0.1151(19) -0.0272(14) -0.0067(13) -0.0172(13)
Cl5 0.0831(16) 0.124(2) 0.0726(15) 0.0189(14) -0.0005(12) 0.0010(15)
Cl6 0.157(3) 0.0915(17) 0.0740(16) -0.0108(14) -0.0007(15) 0.0313(17)
O1 0.030(2) 0.071(3) 0.020(2) -0.007(2) 0.0033(18) 0.004(2)
O2 0.032(2) 0.044(2) 0.022(2) -0.0001(18) -0.0047(17) 0.0023(19)
O3 0.046(3) 0.041(2) 0.023(2) 0.0000(19) 0.0063(17) -0.003(2)
O4 0.071(3) 0.040(3) 0.027(2) 0.000(2) 0.004(2) 0.003(2)
O5 0.052(3) 0.029(2) 0.021(2) 0.0035(17) -0.0025(18) 0.008(2)
O6 0.048(3) 0.028(2) 0.022(2) -0.0033(17) -0.0012(18) 0.0070(19)
O7 0.030(2) 0.028(2) 0.026(2) 0.0042(17) -0.0083(16) -0.0038(17)
O10 0.052(3) 0.041(2) 0.032(3) -0.004(2) 0.0000(19) -0.009(2)
O11 0.031(2) 0.047(3) 0.024(2) -0.003(2) -0.0022(17) -0.011(2)
O12 0.041(2) 0.034(2) 0.022(2) -0.0014(18) -0.0039(17) -0.0057(19)
O13 0.069(3) 0.032(2) 0.033(2) -0.009(2) 0.011(2) -0.007(2)
O14 0.056(3) 0.042(3) 0.027(2) 0.001(2) 0.0034(19) -0.009(2)
N1 0.018(3) 0.057(3) 0.023(3) -0.009(2) -0.004(2) -0.002(2)
N2 0.028(3) 0.041(3) 0.015(2) -0.004(2) -0.008(2) 0.003(2)
N3 0.031(3) 0.033(3) 0.017(3) -0.003(2) 0.0005(19) 0.001(2)
N4 0.026(3) 0.034(3) 0.018(2) -0.003(2) -0.0020(19) -0.003(2)
N5 0.027(3) 0.022(2) 0.024(3) 0.000(2) -0.0093(19) -0.003(2)
N6 0.030(3) 0.033(3) 0.021(2) -0.004(2) -0.0040(19) -0.003(2)
N9 0.031(3) 0.036(3) 0.035(3) -0.002(2) -0.001(2) -0.004(2)
N10 0.025(3) 0.035(3) 0.017(3) -0.001(2) -0.0057(19) -0.007(2)
N11 0.032(3) 0.033(3) 0.019(3) -0.007(2) -0.004(2) -0.006(2)
N12 0.034(3) 0.040(3) 0.023(3) 0.001(2) -0.001(2) -0.006(2)
C1 0.030(3) 0.040(3) 0.019(3) -0.010(3) -0.002(2) -0.012(3)
C2 0.030(3) 0.043(4) 0.021(3) -0.008(3) -0.003(3) -0.008(3)
C3 0.027(3) 0.037(3) 0.025(3) -0.003(3) -0.002(3) -0.006(3)
C4 0.010(3) 0.042(3) 0.017(3) -0.003(2) 0.001(2) -0.006(3)
C5 0.038(4) 0.051(4) 0.026(3) -0.001(3) -0.002(3) 0.007(3)
C6 0.018(3) 0.051(4) 0.018(3) -0.001(3) -0.002(2) -0.002(3)
C7 0.018(3) 0.039(4) 0.029(3) -0.008(3) -0.005(2) -0.004(3)
C8 0.020(3) 0.044(4) 0.033(4) -0.001(3) 0.000(2) -0.010(3)
C9 0.020(3) 0.044(4) 0.031(3) 0.004(3) -0.006(2) -0.010(3)
C10 0.019(3) 0.043(4) 0.014(3) -0.002(3) -0.005(2) -0.005(3)
C11 0.020(3) 0.038(3) 0.028(3) 0.000(3) -0.004(2) -0.006(3)
C12 0.047(4) 0.040(4) 0.044(4) -0.005(3) 0.005(3) 0.010(3)
C13 0.035(3) 0.033(4) 0.020(3) -0.003(3) -0.003(2) -0.005(3)
C14 0.025(3) 0.038(4) 0.022(3) 0.001(3) -0.007(2) -0.009(3)
C15 0.033(3) 0.033(3) 0.022(3) 0.000(3) -0.002(2) -0.005(3)
C16 0.031(3) 0.026(3) 0.028(3) -0.003(3) -0.007(2) -0.001(3)
C17 0.028(3) 0.026(3) 0.015(3) 0.004(2) -0.003(2) -0.003(3)
C18 0.030(3) 0.021(3) 0.028(3) -0.002(3) 0.000(2) 0.002(3)
C19 0.025(3) 0.035(3) 0.017(3) 0.001(3) -0.003(2) -0.009(3)
C20 0.025(3) 0.028(3) 0.022(3) -0.006(3) -0.001(2) -0.003(3)
C21 0.024(3) 0.027(3) 0.022(3) 0.001(3) -0.008(2) 0.000(3)
C22 0.023(3) 0.028(3) 0.020(3) 0.002(2) -0.004(2) -0.007(3)
C23 0.022(3) 0.028(3) 0.020(3) 0.003(2) -0.006(2) -0.003(2)
C24 0.013(3) 0.024(3) 0.030(3) 0.001(3) -0.004(2) -0.006(2)
C25 0.022(3) 0.035(3) 0.018(3) -0.007(3) -0.003(2) -0.006(3)
C26 0.024(3) 0.037(3) 0.033(3) -0.004(3) -0.013(2) -0.005(3)
C31 0.041(4) 0.031(3) 0.025(3) 0.004(3) 0.000(3) 0.004(3)
C32 0.069(5) 0.039(4) 0.042(4) -0.014(3) -0.002(3) 0.010(4)
C33 0.086(6) 0.053(5) 0.065(5) 0.004(4) 0.000(4) 0.026(4)
C34 0.068(5) 0.076(5) 0.054(5) -0.019(4) -0.003(4) 0.011(4)
C35 0.022(3) 0.033(3) 0.024(3) 0.001(3) -0.005(2) -0.005(3)
C36 0.024(3) 0.024(3) 0.039(4) 0.001(3) -0.005(3) -0.002(3)
C37 0.030(3) 0.024(3) 0.040(4) -0.006(3) 0.000(3) 0.002(3)
C38 0.047(4) 0.035(4) 0.036(4) 0.004(3) 0.012(3) -0.001(3)
C39 0.047(4) 0.027(4) 0.056(5) 0.012(3) 0.012(3) -0.003(3)
C40 0.051(4) 0.025(3) 0.048(4) -0.008(3) 0.011(3) -0.001(3)
C41 0.035(4) 0.038(4) 0.044(4) -0.003(3) 0.002(3) -0.006(3)
C48 0.040(4) 0.064(5) 0.044(4) 0.016(4) 0.000(3) 0.009(4)
C49 0.036(4) 0.055(4) 0.031(4) 0.003(3) -0.001(3) 0.000(3)
C50 0.021(3) 0.046(4) 0.043(4) 0.002(3) -0.007(3) -0.005(3)
C51 0.032(4) 0.043(4) 0.039(4) -0.003(3) -0.001(3) -0.008(3)
C52 0.049(4) 0.038(4) 0.040(4) 0.000(3) 0.013(3) 0.005(3)
C53 0.044(4) 0.047(4) 0.069(5) 0.005(4) 0.004(4) 0.012(4)
C54 0.072(5) 0.045(4) 0.043(4) -0.011(3) -0.001(4) -0.015(4)
C55 0.021(3) 0.039(4) 0.036(4) 0.003(3) -0.012(3) -0.012(3)
C56 0.025(3) 0.033(3) 0.030(3) -0.001(3) -0.010(2) -0.007(3)
C57 0.017(3) 0.032(3) 0.033(3) -0.009(3) -0.006(2) -0.005(3)
C58 0.021(3) 0.031(3) 0.023(3) -0.008(3) -0.010(2) -0.004(3)
C59 0.028(3) 0.026(3) 0.023(3) -0.005(3) -0.005(2) -0.007(3)
C60 0.030(3) 0.039(4) 0.026(3) -0.009(3) -0.005(2) 0.001(3)
C61 0.034(3) 0.029(3) 0.018(3) 0.001(3) 0.000(2) -0.010(3)
C62 0.042(4) 0.039(4) 0.034(4) -0.011(3) -0.007(3) -0.011(3)
C63 0.036(4) 0.038(4) 0.036(4) -0.002(3) 0.000(3) -0.008(3)
C64 0.022(3) 0.031(3) 0.033(3) 0.002(3) -0.005(2) -0.008(3)
C65 0.026(3) 0.032(3) 0.025(3) -0.008(3) -0.009(2) -0.008(3)
C66 0.021(3) 0.037(4) 0.028(3) -0.006(3) -0.004(2) -0.005(3)
C67 0.017(3) 0.044(4) 0.024(3) -0.001(3) -0.011(2) -0.002(3)
C68 0.028(3) 0.043(4) 0.031(3) 0.003(3) 0.000(3) 0.001(3)
C69 0.036(3) 0.046(4) 0.015(3) 0.003(3) -0.003(2) -0.005(3)
C70 0.037(4) 0.038(4) 0.027(3) 0.004(3) -0.011(3) 0.004(3)
C71 0.044(4) 0.053(4) 0.030(4) -0.005(3) -0.006(3) 0.009(3)
C72 0.054(4) 0.040(4) 0.036(4) -0.006(3) -0.005(3) 0.007(3)
C77 0.027(3) 0.033(4) 0.029(3) -0.004(3) -0.008(2) -0.004(3)
C78 0.025(3) 0.042(4) 0.020(3) 0.004(3) -0.007(2) -0.007(3)
C79 0.023(3) 0.047(4) 0.025(3) 0.000(3) -0.011(2) -0.004(3)
C80 0.023(3) 0.037(3) 0.032(4) -0.003(3) -0.005(2) -0.002(3)
C81 0.017(3) 0.044(4) 0.028(3) -0.012(3) -0.005(2) -0.007(3)
C82 0.024(3) 0.046(4) 0.024(3) 0.001(3) -0.004(2) -0.004(3)
C83 0.026(3) 0.034(3) 0.028(3) -0.005(3) 0.000(2) -0.008(3)
C84 0.034(4) 0.056(4) 0.039(4) -0.014(3) -0.006(3) 0.005(3)
C85 0.036(4) 0.059(4) 0.061(5) 0.022(4) -0.006(3) -0.013(3)
C86 0.057(5) 0.143(8) 0.042(5) 0.001(5) 0.008(4) -0.012(5)
C87 0.086(6) 0.065(5) 0.067(5) 0.017(4) -0.009(4) 0.006(5)

loop_
_atom_type_symbol
_atom_type_description
_atom_type_scat_dispersion_real
_atom_type_scat_dispersion_imag
_atom_type_scat_source
C C 0.0033 0.0016 'International Tables Vol C Tables 4.2.6.8 and 6.1.1.4'
H H 0.0000 0.0000 'International Tables Vol C Tables 4.2.6.8 and 6.1.1.4'
Cl Cl 0.1484 0.1585 'International Tables Vol C Tables 4.2.6.8 and 6.1.1.4'
N N 0.0061 0.0033 'International Tables Vol C Tables 4.2.6.8 and 6.1.1.4'
O O 0.0106 0.0060 'International Tables Vol C Tables 4.2.6.8 and 6.1.1.4'

loop_
_geom_angle_atom_site_label_1
_geom_angle_atom_site_label_2
_geom_angle_atom_site_label_3
_geom_angle
C9 O3 C12 119.5(4)
C16 O5 C27B 118.0(4)
C16 O5 C27 118.0(4)
C20 O6 C31 120.2(4)
C51 O10 C54 117.7(5)
C58 O12 C69 118.6(4)
C62 O13 C73B 121.0(6)
C62 O13 C73 120.2(6)
C1 N1 C81 119.4(5)
C1 N1 C84 120.8(4)
C81 N1 C84 119.7(4)
C4 N2 C6 121.3(4)
C4 N2 C5 120.5(4)
C6 N2 C5 117.5(4)
C13 N3 C14 127.4(5)
C13 N3 H3 116.3
C14 N3 H3 116.3
C14 N4 C25 116.5(4)
C22 N5 C23 117.4(4)
C35 N6 C36 131.8(5)
C35 N6 H6 114.1
C36 N6 H6 114.1
C55 N9 C56 129.5(5)
C55 N9 H9 115.3
C56 N9 H9 115.3
C56 N10 C67 118.2(4)
C64 N11 C65 117.3(5)
C77 N12 C78 130.2(5)
C77 N12 H12 114.9
C78 N12 H12 114.9
N1 C1 C4 136.5(5)
N1 C1 C2 132.2(5)
C4 C1 C2 91.2(4)
O1 C2 C1 135.7(5)
O1 C2 C3 136.3(5)
C1 C2 C3 87.9(4)
O2 C3 C4 136.0(5)
O2 C3 C2 135.3(5)
C4 C3 C2 88.7(4)
N2 C4 C1 135.9(5)
N2 C4 C3 132.1(5)
C1 C4 C3 92.0(4)
N2 C5 H5A 109.5
N2 C5 H5B 109.5
H5A C5 H5B 109.5
N2 C5 H5C 109.5
H5A C5 H5C 109.5
H5B C5 H5C 109.5
C7 C6 C11 119.0(5)
C7 C6 N2 121.9(5)
C11 C6 N2 119.1(5)
C6 C7 C8 121.4(5)
C6 C7 H7 119.3
C8 C7 H7 119.3
C7 C8 C9 118.6(6)
C7 C8 H8 120.7
C9 C8 H8 120.7
O3 C9 C10 117.7(5)
O3 C9 C8 121.5(5)
C10 C9 C8 120.7(5)
C11 C10 C9 118.2(5)
C11 C10 C13 114.9(5)
C9 C10 C13 126.9(5)
C10 C11 C6 122.0(5)
C10 C11 H11 119.0
C6 C11 H11 119.0
O3 C12 H12A 109.5
O3 C12 H12B 109.5
H12A C12 H12B 109.5
O3 C12 H12C 109.5
H12A C12 H12C 109.5
H12B C12 H12C 109.5
O4 C13 N3 122.9(5)
O4 C13 C10 119.4(5)
N3 C13 C10 117.7(5)
N4 C14 C15 126.5(5)
N4 C14 N3 110.8(5)
C15 C14 N3 122.7(5)
C16 C15 C14 117.1(5)
C16 C15 H15 121.4
C14 C15 H15 121.4
O5 C16 C15 124.6(5)
O5 C16 C17 114.6(4)
C15 C16 C17 120.8(5)
C18 C17 C25 120.3(4)
C18 C17 C16 122.3(5)
C25 C17 C16 117.4(4)
C19 C18 C17 120.2(5)
C19 C18 H18 119.9
C17 C18 H18 119.9
C18 C19 C20 122.9(5)
C18 C19 C23 120.0(5)
C20 C19 C23 117.1(5)
C21 C20 O6 125.8(5)
C21 C20 C19 121.2(5)
O6 C20 C19 113.0(4)
C20 C21 C22 117.6(5)
C20 C21 H21 121.2
C22 C21 H21 121.2
N5 C22 C21 125.1(5)
N5 C22 C35 115.5(5)
C21 C22 C35 119.3(4)
N5 C23 C24 117.7(5)
N5 C23 C19 121.6(4)
C24 C23 C19 120.8(4)
C25 C24 C23 117.2(5)
C25 C24 C26 121.5(5)
C23 C24 C26 121.2(5)
N4 C25 C24 116.9(5)
N4 C25 C17 121.7(5)
C24 C25 C17 121.4(4)
C24 C26 H26A 109.5
C24 C26 H26B 109.5
H26A C26 H26B 109.5
C24 C26 H26C 109.5
H26A C26 H26C 109.5
H26B C26 H26C 109.5
O6 C31 C32 109.0(4)
O6 C31 H31A 109.9
C32 C31 H31A 109.9
O6 C31 H31B 109.9
C32 C31 H31B 109.9
H31A C31 H31B 108.3
C34 C32 C31 108.0(6)
C34 C32 C33 114.1(6)
C31 C32 C33 112.3(5)
C34 C32 H32 107.4
C31 C32 H32 107.4
C33 C32 H32 107.4
C32 C33 H33A 109.5
C32 C33 H33B 109.5
H33A C33 H33B 109.5
C32 C33 H33C 109.5
H33A C33 H33C 109.5
H33B C33 H33C 109.5
C32 C34 H34A 109.5
C32 C34 H34B 109.5
H34A C34 H34B 109.5
C32 C34 H34C 109.5
H34A C34 H34C 109.5
H34B C34 H34C 109.5
O7 C35 N6 125.9(5)
O7 C35 C22 121.7(5)
N6 C35 C22 112.3(4)
C41 C36 C37 118.4(5)
C41 C36 N6 117.9(5)
C37 C36 N6 123.7(5)
C38 C37 C36 119.5(5)
C38 C37 H37 120.2
C36 C37 H37 120.2
C39 C38 C37 121.9(6)
C39 C38 H38 119.0
C37 C38 H38 119.0
C38 C39 C40 117.8(5)
C38 C39 N7 127.0(8)
C40 C39 N7 114.2(8)
C38 C39 N7B 115.1(8)
C40 C39 N7B 127.0(8)
C41 C40 C39 121.2(6)
C41 C40 H40 119.4
C39 C40 H40 119.4
C40 C41 C36 121.1(6)
C40 C41 H41 119.5
C36 C41 H41 119.5
C49 C48 C53 120.1(6)
C49 C48 N8B 113.0(8)
C53 C48 N8B 126.2(8)
C49 C48 N8 124.5(8)
C53 C48 N8 114.8(8)
C48 C49 C50 121.0(6)
C48 C49 H49 119.5
C50 C49 H49 119.5
C49 C50 C51 117.8(6)
C49 C50 C55 115.1(6)
C51 C50 C55 127.1(6)
O10 C51 C52 123.2(5)
O10 C51 C50 117.2(5)
C52 C51 C50 119.6(6)
C53 C52 C51 120.7(6)
C53 C52 H52 119.6
C51 C52 H52 119.6
C52 C53 C48 120.7(6)
C52 C53 H53 119.6
C48 C53 H53 119.6
O10 C54 H54A 109.5
O10 C54 H54B 109.5
H54A C54 H54B 109.5
O10 C54 H54C 109.5
H54A C54 H54C 109.5
H54B C54 H54C 109.5
O11 C55 N9 122.7(5)
O11 C55 C50 120.9(5)
N9 C55 C50 116.4(5)
N10 C56 N9 112.7(5)
N10 C56 C57 124.7(5)
N9 C56 C57 122.6(5)
C58 C57 C56 117.2(5)
C58 C57 H57 121.4
C56 C57 H57 121.4
C57 C58 O12 125.3(5)
C57 C58 C59 121.3(5)
O12 C58 C59 113.4(4)
C60 C59 C67 121.7(5)
C60 C59 C58 121.7(5)
C67 C59 C58 116.5(5)
C59 C60 C61 119.4(5)
C59 C60 H60 120.3
C61 C60 H60 120.3
C62 C61 C60 121.3(5)
C62 C61 C65 118.8(5)
C60 C61 C65 119.9(5)
O13 C62 C61 115.8(5)
O13 C62 C63 124.1(5)
C61 C62 C63 120.0(5)
C62 C63 C64 115.7(5)
C62 C63 H63 122.2
C64 C63 H63 122.2
N11 C64 C63 127.2(5)
N11 C64 C77 115.2(5)
C63 C64 C77 117.6(5)
N11 C65 C66 118.3(5)
N11 C65 C61 121.0(5)
C66 C65 C61 120.7(5)
C65 C66 C67 119.2(5)
C65 C66 C68 120.5(5)
C67 C66 C68 120.3(5)
N10 C67 C66 118.8(5)
N10 C67 C59 122.1(5)
C66 C67 C59 119.1(5)
C66 C68 H68A 109.5
C66 C68 H68B 109.5
H68A C68 H68B 109.5
C66 C68 H68C 109.5
H68A C68 H68C 109.5
H68B C68 H68C 109.5
O12 C69 C70 107.5(4)
O12 C69 H69A 110.2
C70 C69 H69A 110.2
O12 C69 H69B 110.2
C70 C69 H69B 110.2
H69A C69 H69B 108.5
C69 C70 C71 109.7(5)
C69 C70 C72 111.1(5)
C71 C70 C72 111.8(5)
C69 C70 H70 108.1
C71 C70 H70 108.1
C72 C70 H70 108.1
C70 C71 H71A 109.5
C70 C71 H71B 109.5
H71A C71 H71B 109.5
C70 C71 H71C 109.5
H71A C71 H71C 109.5
H71B C71 H71C 109.5
C70 C72 H72A 109.5
C70 C72 H72B 109.5
H72A C72 H72B 109.5
C70 C72 H72C 109.5
H72A C72 H72C 109.5
H72B C72 H72C 109.5
O14 C77 N12 126.4(5)
O14 C77 C64 122.2(5)
N12 C77 C64 111.4(5)
C83 C78 C79 121.3(5)
C83 C78 N12 122.9(5)
C79 C78 N12 115.7(5)
C80 C79 C78 119.6(5)
C80 C79 H79 120.2
C78 C79 H79 120.2
C79 C80 C81 120.3(5)
C79 C80 H80 119.8
C81 C80 H80 119.8
C80 C81 C82 119.9(5)
C80 C81 N1 121.3(5)
C82 C81 N1 118.9(5)
C81 C82 C83 120.4(5)
C81 C82 H82 119.8
C83 C82 H82 119.8
C78 C83 C82 118.3(5)
C78 C83 H83 120.9
C82 C83 H83 120.9
N1 C84 H84A 109.5
N1 C84 H84B 109.5
H84A C84 H84B 109.5
N1 C84 H84C 109.5
H84A C84 H84C 109.5
H84B C84 H84C 109.5
Cl1 C85 Cl2 111.8(3)
Cl1 C85 H85A 109.3
Cl2 C85 H85A 109.3
Cl1 C85 H85B 109.3
Cl2 C85 H85B 109.3
H85A C85 H85B 107.9
Cl4 C86 Cl3 112.6(4)
Cl4 C86 H86A 109.1
Cl3 C86 H86A 109.1
Cl4 C86 H86B 109.1
Cl3 C86 H86B 109.1
H86A C86 H86B 107.8
Cl5 C87 Cl6 109.9(4)
Cl5 C87 H87A 109.7
Cl6 C87 H87A 109.7
Cl5 C87 H87B 109.7
Cl6 C87 H87B 109.7
H87A C87 H87B 108.2
O5 C27 C28 105.8(6)
O5 C27 H27A 110.6
C28 C27 H27A 110.6
O5 C27 H27B 110.6
C28 C27 H27B 110.6
H27A C27 H27B 108.7
C30 C28 C29 111.6(10)
C30 C28 C27 113.5(9)
C29 C28 C27 107.5(8)
C30 C28 H28 108.0
C29 C28 H28 108.0
C27 C28 H28 108.0
C28 C29 H29A 109.5
C28 C29 H29B 109.5
H29A C29 H29B 109.5
C28 C29 H29C 109.5
H29A C29 H29C 109.5
H29B C29 H29C 109.5
C28 C30 H30A 109.5
C28 C30 H30B 109.5
H30A C30 H30B 109.5
C28 C30 H30C 109.5
H30A C30 H30C 109.5
H30B C30 H30C 109.5
C28B C27B O5 112.4(8)
C28B C27B H27C 109.1
O5 C27B H27C 109.1
C28B C27B H27D 109.1
O5 C27B H27D 109.1
H27C C27B H27D 107.9
C27B C28B C29B 106.8(12)
C27B C28B C30B 117.1(13)
C29B C28B C30B 109.9(14)
C27B C28B H28B 107.6
C29B C28B H28B 107.6
C30B C28B H28B 107.6
C28B C29B H29D 109.5
C28B C29B H29E 109.5
H29D C29B H29E 109.5
C28B C29B H29F 109.5
H29D C29B H29F 109.5
H29E C29B H29F 109.5
C28B C30B H30D 109.5
C28B C30B H30E 109.5
H30D C30B H30E 109.5
C28B C30B H30F 109.5
H30D C30B H30F 109.5
H30E C30B H30F 109.5
C74 C73 O13 105.0(9)
C74 C73 H73A 110.7
O13 C73 H73A 110.7
C74 C73 H73B 110.7
O13 C73 H73B 110.7
H73A C73 H73B 108.8
C73 C74 C76 111.5(11)
C73 C74 C75 115.1(12)
C76 C74 C75 106.7(12)
C73 C74 H74 107.7
C76 C74 H74 107.7
C75 C74 H74 107.7
C74 C75 H75A 109.5
C74 C75 H75B 109.5
H75A C75 H75B 109.5
C74 C75 H75C 109.5
H75A C75 H75C 109.5
H75B C75 H75C 109.5
C74 C76 H76A 109.5
C74 C76 H76B 109.5
H76A C76 H76B 109.5
C74 C76 H76C 109.5
H76A C76 H76C 109.5
H76B C76 H76C 109.5
O13 C73B C74B 110.6(10)
O13 C73B H73C 109.5
C74B C73B H73C 109.5
O13 C73B H73D 109.5
C74B C73B H73D 109.5
H73C C73B H73D 108.1
C76B C74B C75B 112.8(13)
C76B C74B C73B 112.3(11)
C75B C74B C73B 104.3(12)
C76B C74B H74B 109.1
C75B C74B H74B 109.1
C73B C74B H74B 109.1
C74B C75B H75D 109.5
C74B C75B H75E 109.5
H75D C75B H75E 109.5
C74B C75B H75F 109.5
H75D C75B H75F 109.5
H75E C75B H75F 109.5
C74B C76B H76D 109.5
C74B C76B H76E 109.5
H76D C76B H76E 109.5
C74B C76B H76F 109.5
H76D C76B H76F 109.5
H76E C76B H76F 109.5
C43 N7 C39 112.3(12)
C43 N7 C42 122.1(13)
C39 N7 C42 121.6(11)
C46 N8 C47 126.1(18)
C46 N8 C48 127.0(13)
C47 N8 C48 105.2(13)
N7 C42 H42A 109.5
N7 C42 H42B 109.5
H42A C42 H42B 109.5
N7 C42 H42C 109.5
H42A C42 H42C 109.5
H42B C42 H42C 109.5
C46 C43 N7 137.8(13)
C46 C43 C44 93.4(13)
N7 C43 C44 128.7(12)
O8 C44 C43 133.8(14)
O8 C44 C45 137.2(13)
C43 C44 C45 88.5(11)
O9 C45 C46 139(2)
O9 C45 C44 136.0(16)
C46 C45 C44 85.0(14)
N8 C46 C43 138.8(15)
N8 C46 C45 128(2)
C43 C46 C45 92.9(17)
N8 C47 H47A 109.5
N8 C47 H47B 109.5
H47A C47 H47B 109.5
N8 C47 H47C 109.5
H47A C47 H47C 109.5
H47B C47 H47C 109.5
C43B N7B C39 126.1(13)
C43B N7B C42B 122.0(18)
C39 N7B C42B 111.1(14)
C46B N8B C48 113.3(13)
C46B N8B C47B 121.1(14)
C48 N8B C47B 124.8(12)
N7B C42B H42D 109.5
N7B C42B H42E 109.5
H42D C42B H42E 109.5
N7B C42B H42F 109.5
H42D C42B H42F 109.5
H42E C42B H42F 109.5
C46B C43B N7B 139.7(16)
C46B C43B C44B 92.1(17)
N7B C43B C44B 128(2)
N7B C43B C45B 173(2)
O8B C44B C45B 144.6(16)
O8B C44B C43B 131(2)
C45B C44B C43B 84.5(16)
O8B C44B C46B 170.5(16)
O9B C45B C44B 134.8(19)
O9B C45B C46B 133(2)
C44B C45B C46B 91.6(16)
O9B C45B C43B 174.3(18)
C43B C46B N8B 135.3(16)
C43B C46B C45B 91.7(17)
N8B C46B C45B 132.8(17)
N8B C46B C44B 175.9(15)
N8B C47B H47D 109.5
N8B C47B H47E 109.5
H47D C47B H47E 109.5
N8B C47B H47F 109.5
H47D C47B H47F 109.5
H47E C47B H47F 109.5

loop_
_geom_bond_atom_site_label_1
_geom_bond_atom_site_label_2
_geom_bond_distance
Cl1 C85 1.763(6)
Cl2 C85 1.763(6)
Cl3 C86 1.761(8)
Cl4 C86 1.734(8)
Cl5 C87 1.748(8)
Cl6 C87 1.770(8)
O1 C2 1.230(6)
O2 C3 1.236(6)
O3 C9 1.382(6)
O3 C12 1.446(7)
O4 C13 1.237(6)
O5 C16 1.362(6)
O5 C27B 1.425(7)
O5 C27 1.425(7)
O6 C20 1.350(6)
O6 C31 1.430(6)
O7 C35 1.238(6)
O10 C51 1.370(7)
O10 C54 1.422(7)
O11 C55 1.227(7)
O12 C58 1.350(6)
O12 C69 1.429(6)
O13 C62 1.351(7)
O13 C73B 1.414(13)
O13 C73 1.520(12)
O14 C77 1.229(6)
N1 C1 1.342(7)
N1 C81 1.430(7)
N1 C84 1.472(7)
N2 C4 1.344(6)
N2 C6 1.442(7)
N2 C5 1.454(7)
N3 C13 1.355(7)
N3 C14 1.409(7)
N3 H3 0.8800
N4 C14 1.331(7)
N4 C25 1.400(6)
N5 C22 1.325(6)
N5 C23 1.378(6)
N6 C35 1.343(7)
N6 C36 1.395(7)
N6 H6 0.8800
N9 C55 1.372(7)
N9 C56 1.389(7)
N9 H9 0.8800
N10 C56 1.317(7)
N10 C67 1.380(7)
N11 C64 1.286(7)
N11 C65 1.387(7)
N12 C77 1.331(7)
N12 C78 1.441(7)
N12 H12 0.8800
C1 C4 1.413(7)
C1 C2 1.492(7)
C2 C3 1.498(8)
C3 C4 1.471(7)
C5 H5A 0.9800
C5 H5B 0.9800
C5 H5C 0.9800
C6 C7 1.364(8)
C6 C11 1.396(7)
C7 C8 1.397(8)
C7 H7 0.9500
C8 C9 1.404(8)
C8 H8 0.9500
C9 C10 1.400(8)
C10 C11 1.379(7)
C10 C13 1.509(7)
C11 H11 0.9500
C12 H12A 0.9800
C12 H12B 0.9800
C12 H12C 0.9800
C14 C15 1.397(8)
C15 C16 1.363(7)
C15 H15 0.9500
C16 C17 1.438(7)
C17 C18 1.402(7)
C17 C25 1.414(7)
C18 C19 1.369(7)
C18 H18 0.9500
C19 C20 1.432(7)
C19 C23 1.438(7)
C20 C21 1.338(7)
C21 C22 1.430(7)
C21 H21 0.9500
C22 C35 1.509(7)
C23 C24 1.426(7)
C24 C25 1.403(7)
C24 C26 1.498(7)
C26 H26A 0.9800
C26 H26B 0.9800
C26 H26C 0.9800
C31 C32 1.511(8)
C31 H31A 0.9900
C31 H31B 0.9900
C32 C34 1.486(9)
C32 C33 1.524(9)
C32 H32 1.0000
C33 H33A 0.9800
C33 H33B 0.9800
C33 H33C 0.9800
C34 H34A 0.9800
C34 H34B 0.9800
C34 H34C 0.9800
C36 C41 1.372(8)
C36 C37 1.393(8)
C37 C38 1.370(8)
C37 H37 0.9500
C38 C39 1.365(8)
C38 H38 0.9500
C39 C40 1.383(9)
C39 N7 1.414(14)
C39 N7B 1.505(17)
C40 C41 1.353(8)
C40 H40 0.9500
C41 H41 0.9500
C48 C49 1.384(9)
C48 C53 1.387(9)
C48 N8B 1.439(15)
C48 N8 1.537(17)
C49 C50 1.397(8)
C49 H49 0.9500
C50 C51 1.447(8)
C50 C55 1.476(8)
C51 C52 1.386(8)
C52 C53 1.370(9)
C52 H52 0.9500
C53 H53 0.9500
C54 H54A 0.9800
C54 H54B 0.9800
C54 H54C 0.9800
C56 C57 1.444(7)
C57 C58 1.348(7)
C57 H57 0.9500
C58 C59 1.450(7)
C59 C60 1.368(7)
C59 C67 1.428(7)
C60 C61 1.413(7)
C60 H60 0.9500
C61 C62 1.394(8)
C61 C65 1.415(7)
C62 C63 1.398(8)
C63 C64 1.410(8)
C63 H63 0.9500
C64 C77 1.526(8)
C65 C66 1.403(8)
C66 C67 1.410(7)
C66 C68 1.514(8)
C68 H68A 0.9800
C68 H68B 0.9800
C68 H68C 0.9800
C69 C70 1.508(8)
C69 H69A 0.9900
C69 H69B 0.9900
C70 C71 1.522(8)
C70 C72 1.530(8)
C70 H70 1.0000
C71 H71A 0.9800
C71 H71B 0.9800
C71 H71C 0.9800
C72 H72A 0.9800
C72 H72B 0.9800
C72 H72C 0.9800
C78 C83 1.384(7)
C78 C79 1.397(8)
C79 C80 1.364(7)
C79 H79 0.9500
C80 C81 1.389(8)
C80 H80 0.9500
C81 C82 1.390(8)
C82 C83 1.399(7)
C82 H82 0.9500
C83 H83 0.9500
C84 H84A 0.9800
C84 H84B 0.9800
C84 H84C 0.9800
C85 H85A 0.9900
C85 H85B 0.9900
C86 H86A 0.9900
C86 H86B 0.9900
C87 H87A 0.9900
C87 H87B 0.9900
C27 C28 1.644(13)
C27 H27A 0.9900
C27 H27B 0.9900
C28 C30 1.497(17)
C28 C29 1.540(16)
C28 H28 1.0000
C29 H29A 0.9800
C29 H29B 0.9800
C29 H29C 0.9800
C30 H30A 0.9800
C30 H30B 0.9800
C30 H30C 0.9800
C27B C28B 1.416(15)
C27B H27C 0.9900
C27B H27D 0.9900
C28B C29B 1.54(2)
C28B C30B 1.55(2)
C28B H28B 1.0000
C29B H29D 0.9800
C29B H29E 0.9800
C29B H29F 0.9800
C30B H30D 0.9800
C30B H30E 0.9800
C30B H30F 0.9800
C73 C74 1.462(16)
C73 H73A 0.9900
C73 H73B 0.9900
C74 C76 1.508(18)
C74 C75 1.55(2)
C74 H74 1.0000
C75 H75A 0.9800
C75 H75B 0.9800
C75 H75C 0.9800
C76 H76A 0.9800
C76 H76B 0.9800
C76 H76C 0.9800
C73B C74B 1.60(2)
C73B H73C 0.9900
C73B H73D 0.9900
C74B C76B 1.58(2)
C74B C75B 1.58(2)
C74B H74B 1.0000
C75B H75D 0.9800
C75B H75E 0.9800
C75B H75F 0.9800
C76B H76D 0.9800
C76B H76E 0.9800
C76B H76F 0.9800
O8 C44 1.265(16)
O9 C45 1.188(18)
N7 C43 1.364(19)
N7 C42 1.44(2)
N8 C46 1.25(2)
N8 C47 1.53(2)
C42 H42A 0.9800
C42 H42B 0.9800
C42 H42C 0.9800
C43 C46 1.35(3)
C43 C44 1.464(19)
C44 C45 1.52(2)
C45 C46 1.52(2)
C47 H47A 0.9800
C47 H47B 0.9800
C47 H47C 0.9800
O8B C44B 1.30(2)
O9B C45B 1.28(2)
N7B C43B 1.43(2)
N7B C42B 1.52(3)
N8B C46B 1.38(3)
N8B C47B 1.50(2)
C42B H42D 0.9800
C42B H42E 0.9800
C42B H42F 0.9800
C43B C46B 1.27(3)
C43B C44B 1.48(2)
C43B C45B 1.92(3)
C44B C45B 1.37(3)
C44B C46B 1.99(3)
C45B C46B 1.40(3)
C47B H47D 0.9800
C47B H47E 0.9800
C47B H47F 0.9800

loop_
_geom_hbond_atom_site_label_D
_geom_hbond_atom_site_label_H
_geom_hbond_atom_site_label_A
_geom_hbond_distance_DH
_geom_hbond_distance_HA
_geom_hbond_distance_DA
_geom_hbond_angle_DHA
N3 H3 O3 0.88 1.94 2.661(6) 138.7
N6 H6 N5 0.88 2.16 2.608(6) 110.8
N9 H9 O10 0.88 1.91 2.657(6) 141.4
N12 H12 N11 0.88 2.09 2.560(6) 112.9

loop_
_geom_torsion_atom_site_label_1
_geom_torsion_atom_site_label_2
_geom_torsion_atom_site_label_3
_geom_torsion_atom_site_label_4
_geom_torsion
C81 N1 C1 C4 20.0(10)
C84 N1 C1 C4 -162.8(6)
C81 N1 C1 C2 -153.8(6)
C84 N1 C1 C2 23.4(9)
N1 C1 C2 O1 -10.0(11)
C4 C1 C2 O1 174.3(7)
N1 C1 C2 C3 172.9(6)
C4 C1 C2 C3 -2.8(4)
O1 C2 C3 O2 7.6(12)
C1 C2 C3 O2 -175.3(7)
O1 C2 C3 C4 -174.3(7)
C1 C2 C3 C4 2.7(4)
C6 N2 C4 C1 28.4(9)
C5 N2 C4 C1 -161.7(6)
C6 N2 C4 C3 -149.3(6)
C5 N2 C4 C3 20.7(9)
N1 C1 C4 N2 9.2(12)
C2 C1 C4 N2 -175.4(6)
N1 C1 C4 C3 -172.5(7)
C2 C1 C4 C3 2.9(4)
O2 C3 C4 N2 -6.5(11)
C2 C3 C4 N2 175.5(6)
O2 C3 C4 C1 175.1(7)
C2 C3 C4 C1 -2.9(4)
C4 N2 C6 C7 34.9(7)
C5 N2 C6 C7 -135.4(5)
C4 N2 C6 C11 -145.4(5)
C5 N2 C6 C11 44.4(6)
C11 C6 C7 C8 0.9(8)
N2 C6 C7 C8 -179.3(5)
C6 C7 C8 C9 -0.8(8)
C12 O3 C9 C10 -179.1(5)
C12 O3 C9 C8 0.8(7)
C7 C8 C9 O3 179.3(5)
C7 C8 C9 C10 -0.8(7)
O3 C9 C10 C11 -177.8(4)
C8 C9 C10 C11 2.3(7)
O3 C9 C10 C13 0.3(8)
C8 C9 C10 C13 -179.6(5)
C9 C10 C11 C6 -2.3(7)
C13 C10 C11 C6 179.4(5)
C7 C6 C11 C10 0.7(8)
N2 C6 C11 C10 -179.1(5)
C14 N3 C13 O4 -1.7(8)
C14 N3 C13 C10 177.7(5)
C11 C10 C13 O4 -7.2(7)
C9 C10 C13 O4 174.7(5)
C11 C10 C13 N3 173.4(5)
C9 C10 C13 N3 -4.7(8)
C25 N4 C14 C15 -0.3(8)
C25 N4 C14 N3 -179.5(4)
C13 N3 C14 N4 -170.0(5)
C13 N3 C14 C15 10.8(8)
N4 C14 C15 C16 2.1(8)
N3 C14 C15 C16 -178.8(5)
C27B O5 C16 C15 -16.2(8)
C27 O5 C16 C15 -16.2(8)
C27B O5 C16 C17 163.5(5)
C27 O5 C16 C17 163.5(5)
C14 C15 C16 O5 177.3(5)
C14 C15 C16 C17 -2.4(8)
O5 C16 C17 C18 3.5(7)
C15 C16 C17 C18 -176.8(5)
O5 C16 C17 C25 -178.7(4)
C15 C16 C17 C25 1.0(7)
C25 C17 C18 C19 0.4(8)
C16 C17 C18 C19 178.1(5)
C17 C18 C19 C20 -179.5(5)
C17 C18 C19 C23 1.4(8)
C31 O6 C20 C21 4.4(8)
C31 O6 C20 C19 -177.1(4)
C18 C19 C20 C21 178.7(5)
C23 C19 C20 C21 -2.2(7)
C18 C19 C20 O6 0.1(7)
C23 C19 C20 O6 179.3(4)
O6 C20 C21 C22 -179.5(5)
C19 C20 C21 C22 2.1(7)
C23 N5 C22 C21 -1.5(7)
C23 N5 C22 C35 175.5(4)
C20 C21 C22 N5 -0.2(8)
C20 C21 C22 C35 -177.2(5)
C22 N5 C23 C24 -177.5(4)
C22 N5 C23 C19 1.4(7)
C18 C19 C23 N5 179.5(5)
C20 C19 C23 N5 0.4(7)
C18 C19 C23 C24 -1.6(7)
C20 C19 C23 C24 179.2(4)
N5 C23 C24 C25 178.9(4)
C19 C23 C24 C25 0.0(7)
N5 C23 C24 C26 -1.1(7)
C19 C23 C24 C26 -180.0(5)
C14 N4 C25 C24 179.6(4)
C14 N4 C25 C17 -1.2(7)
C23 C24 C25 N4 -178.9(4)
C26 C24 C25 N4 1.1(7)
C23 C24 C25 C17 1.8(7)
C26 C24 C25 C17 -178.2(5)
C18 C17 C25 N4 178.7(4)
C16 C17 C25 N4 0.8(7)
C18 C17 C25 C24 -2.1(8)
C16 C17 C25 C24 -179.9(5)
C20 O6 C31 C32 -173.3(5)
O6 C31 C32 C34 178.4(5)
O6 C31 C32 C33 -55.0(7)
C36 N6 C35 O7 11.2(9)
C36 N6 C35 C22 -170.4(5)
N5 C22 C35 O7 -167.2(4)
C21 C22 C35 O7 10.0(7)
N5 C22 C35 N6 14.3(6)
C21 C22 C35 N6 -168.5(5)
C35 N6 C36 C41 176.6(5)
C35 N6 C36 C37 -3.1(9)
C41 C36 C37 C38 -2.0(8)
N6 C36 C37 C38 177.8(5)
C36 C37 C38 C39 -0.6(9)
C37 C38 C39 C40 2.5(9)
C37 C38 C39 N7 170.4(9)
C37 C38 C39 N7B -174.0(8)
C38 C39 C40 C41 -1.7(9)
N7 C39 C40 C41 -171.1(8)
N7B C39 C40 C41 174.2(9)
C39 C40 C41 C36 -0.8(9)
C37 C36 C41 C40 2.7(9)
N6 C36 C41 C40 -177.1(5)
C53 C48 C49 C50 -0.5(10)
N8B C48 C49 C50 -171.5(8)
N8 C48 C49 C50 170.3(9)
C48 C49 C50 C51 1.1(9)
C48 C49 C50 C55 -178.1(5)
C54 O10 C51 C52 11.6(8)
C54 O10 C51 C50 -168.6(5)
C49 C50 C51 O10 179.7(5)
C55 C50 C51 O10 -1.2(8)
C49 C50 C51 C52 -0.5(8)
C55 C50 C51 C52 178.6(6)
O10 C51 C52 C53 179.1(6)
C50 C51 C52 C53 -0.7(9)
C51 C52 C53 C48 1.4(10)
C49 C48 C53 C52 -0.8(10)
N8B C48 C53 C52 168.9(10)
N8 C48 C53 C52 -172.4(8)
C56 N9 C55 O11 -5.9(8)
C56 N9 C55 C50 172.2(5)
C49 C50 C55 O11 9.7(7)
C51 C50 C55 O11 -169.4(5)
C49 C50 C55 N9 -168.4(5)
C51 C50 C55 N9 12.5(8)
C67 N10 C56 N9 -178.6(4)
C67 N10 C56 C57 2.7(7)
C55 N9 C56 N10 -179.8(5)
C55 N9 C56 C57 -1.0(8)
N10 C56 C57 C58 -1.9(8)
N9 C56 C57 C58 179.5(5)
C56 C57 C58 O12 -178.8(4)
C56 C57 C58 C59 0.0(7)
C69 O12 C58 C57 -6.6(7)
C69 O12 C58 C59 174.5(4)
C57 C58 C59 C60 -177.3(5)
O12 C58 C59 C60 1.6(7)
C57 C58 C59 C67 0.9(7)
O12 C58 C59 C67 179.8(4)
C67 C59 C60 C61 2.3(8)
C58 C59 C60 C61 -179.6(5)
C59 C60 C61 C62 179.0(5)
C59 C60 C61 C65 -0.4(8)
C73B O13 C62 C61 -147.4(8)
C73 O13 C62 C61 166.9(7)
C73B O13 C62 C63 30.7(10)
C73 O13 C62 C63 -15.0(10)
C60 C61 C62 O13 -1.2(8)
C65 C61 C62 O13 178.2(5)
C60 C61 C62 C63 -179.4(5)
C65 C61 C62 C63 0.1(8)
O13 C62 C63 C64 -177.8(5)
C61 C62 C63 C64 0.1(8)
C65 N11 C64 C63 0.4(8)
C65 N11 C64 C77 -178.6(4)
C62 C63 C64 N11 -0.4(9)
C62 C63 C64 C77 178.6(5)
C64 N11 C65 C66 -179.9(5)
C64 N11 C65 C61 -0.1(7)
C62 C61 C65 N11 -0.1(8)
C60 C61 C65 N11 179.4(5)
C62 C61 C65 C66 179.6(5)
C60 C61 C65 C66 -0.9(8)
N11 C65 C66 C67 -179.9(4)
C61 C65 C66 C67 0.4(8)
N11 C65 C66 C68 1.8(7)
C61 C65 C66 C68 -178.0(5)
C56 N10 C67 C66 179.3(4)
C56 N10 C67 C59 -1.7(7)
C65 C66 C67 N10 -179.6(5)
C68 C66 C67 N10 -1.2(7)
C65 C66 C67 C59 1.4(7)
C68 C66 C67 C59 179.7(5)
C60 C59 C67 N10 178.2(5)
C58 C59 C67 N10 0.0(7)
C60 C59 C67 C66 -2.8(8)
C58 C59 C67 C66 179.0(4)
C58 O12 C69 C70 -179.2(4)
O12 C69 C70 C71 -171.6(4)
O12 C69 C70 C72 64.3(6)
C78 N12 C77 O14 6.4(9)
C78 N12 C77 C64 -172.8(5)
N11 C64 C77 O14 -177.5(5)
C63 C64 C77 O14 3.4(8)
N11 C64 C77 N12 1.7(7)
C63 C64 C77 N12 -177.4(5)
C77 N12 C78 C83 3.0(8)
C77 N12 C78 C79 179.6(5)
C83 C78 C79 C80 1.9(8)
N12 C78 C79 C80 -174.8(5)
C78 C79 C80 C81 2.5(8)
C79 C80 C81 C82 -5.5(8)
C79 C80 C81 N1 175.4(5)
C1 N1 C81 C80 -137.1(5)
C84 N1 C81 C80 45.6(7)
C1 N1 C81 C82 43.7(7)
C84 N1 C81 C82 -133.5(6)
C80 C81 C82 C83 4.2(8)
N1 C81 C82 C83 -176.6(4)
C79 C78 C83 C82 -3.1(8)
N12 C78 C83 C82 173.4(5)
C81 C82 C83 C78 0.0(8)
C16 O5 C27 C28 -71.2(7)
O5 C27 C28 C30 -47.9(11)
O5 C27 C28 C29 -171.8(8)
C16 O5 C27B C28B -165.3(7)
O5 C27B C28B C29B 71.9(12)
O5 C27B C28B C30B -51.7(15)
C62 O13 C73 C74 -174.6(7)
O13 C73 C74 C76 69.4(12)
O13 C73 C74 C75 -52.3(15)
C62 O13 C73B C74B 148.3(8)
O13 C73B C74B C76B 50.6(14)
O13 C73B C74B C75B -71.9(14)
C38 C39 N7 C43 45.0(14)
C40 C39 N7 C43 -146.8(9)
C38 C39 N7 C42 -113.2(12)
C40 C39 N7 C42 55.1(13)
C49 C48 N8 C46 -118.6(15)
C53 C48 N8 C46 52.6(15)
C49 C48 N8 C47 75.4(12)
C53 C48 N8 C47 -113.4(10)
C39 N7 C43 C46 32.2(19)
C42 N7 C43 C46 -169.8(15)
C39 N7 C43 C44 -151.8(11)
C42 N7 C43 C44 6.2(19)
C46 C43 C44 O8 -177.3(14)
N7 C43 C44 O8 5(2)
C46 C43 C44 C45 -4.4(10)
N7 C43 C44 C45 178.3(12)
O8 C44 C45 O9 -7(3)
C43 C44 C45 O9 -179.6(17)
O8 C44 C45 C46 176.4(15)
C43 C44 C45 C46 3.9(9)
C47 N8 C46 C43 -173.1(15)
C48 N8 C46 C43 24(3)
C47 N8 C46 C45 5(2)
C48 N8 C46 C45 -158.0(13)
N7 C43 C46 N8 0(3)
C44 C43 C46 N8 -176.8(18)
N7 C43 C46 C45 -178.7(14)
C44 C43 C46 C45 4.4(10)
O9 C45 C46 N8 1(3)
C44 C45 C46 N8 176.8(15)
O9 C45 C46 C43 179.5(18)
C44 C45 C46 C43 -4.3(10)
C38 C39 N7B C43B 42.6(16)
C40 C39 N7B C43B -133.5(14)
C38 C39 N7B C42B -127.2(12)
C40 C39 N7B C42B 56.7(14)
C49 C48 N8B C46B -133.9(11)
C53 C48 N8B C46B 55.7(15)
C49 C48 N8B C47B 56.4(16)
C53 C48 N8B C47B -113.9(14)
C39 N7B C43B C46B 24(3)
C42B N7B C43B C46B -167.1(19)
C39 N7B C43B C44B -152.1(14)
C42B N7B C43B C44B 17(2)
C46B C43B C44B O8B -179.8(15)
N7B C43B C44B O8B -2(2)
C45B C43B C44B O8B 178(2)
C46B C43B C44B C45B 1.8(13)
N7B C43B C44B C45B 179.3(16)
N7B C43B C44B C46B 178(2)
C45B C43B C44B C46B -1.8(13)
O8B C44B C45B O9B 5(4)
C43B C44B C45B O9B -177(2)
C46B C44B C45B O9B -175(3)
O8B C44B C45B C46B -180(2)
C43B C44B C45B C46B -1.6(12)
O8B C44B C45B C43B -178(3)
C46B C44B C45B C43B 1.6(12)
N7B C43B C46B N8B 6(3)
C44B C43B C46B N8B -177.4(19)
C45B C43B C46B N8B -176(3)
N7B C43B C46B C45B -179(2)
C44B C43B C46B C45B -1.7(13)
N7B C43B C46B C44B -177(2)
C45B C43B C46B C44B 1.7(13)
C48 N8B C46B C43B 26(2)
C47B N8B C46B C43B -163.8(18)
C48 N8B C46B C45B -147.9(18)
C47B N8B C46B C45B 22(3)
O9B C45B C46B C43B 177(2)
C44B C45B C46B C43B 1.9(14)
O9B C45B C46B N8B -7(4)
C44B C45B C46B N8B 177.7(17)
C43B C45B C46B N8B 176(2)
O9B C45B C46B C44B 175(3)
C43B C45B C46B C44B -1.9(14)

loop_
_platon_squeeze_void_nr
_platon_squeeze_void_average_x
_platon_squeeze_void_average_y
_platon_squeeze_void_average_z
_platon_squeeze_void_volume
_platon_squeeze_void_count_electrons
_platon_squeeze_void_content
1 0.000 0.000 -0.001 806 172 '4 CH2Cl2 approximately '
